data_4061293
_journal_name_full Organometallics
_journal_paper_doi 10.1021/om049448p
_journal_year 2004
_chemical_formula_moiety 'C41 H66 F5 N P2 Pt, C H2 Cl2'
_chemical_formula_sum 'C42 H68 Cl2 F5 N P2 Pt'
_chemical_formula_weight 1009.90
_space_group_IT_number 14
_symmetry_cell_setting monoclinic
_symmetry_space_group_name_Hall '-P 2ybc'
_symmetry_space_group_name_H-M 'P 1 21/c 1'
_cell_angle_alpha 90.00
_cell_angle_beta 94.2310(10)
_cell_angle_gamma 90.00
_cell_formula_units_Z 4
_cell_length_a 19.5509(10)
_cell_length_b 9.6008(5)
_cell_length_c 23.0223(11)
_cell_measurement_temperature 115(2)
_cell_volume 4309.6(4)
_diffrn_ambient_temperature 115(2)
_exptl_crystal_density_diffrn 1.557
_cod_depositor_comments
;
The following automatic conversions were performed:
'_symmetry_cell_setting' value 'Monoclinic' changed to 'monoclinic'
according to '/home/saulius/struct/CIF-dictionaries/cif_core.dic'
dictionary named 'cif_core.dic' version 2.4.1 from 2010-06-29.

Automatic conversion script
Id: cif_fix_enum 1527 2010-12-29 10:47:43Z saulius 
;
_cod_original_sg_symbol_H-M 'P 21/c'
_cod_database_code 4061293

loop_
_symmetry_equiv_pos_as_xyz
'x, y, z'
'-x, y+1/2, -z+1/2'
'-x, -y, -z'
'x, -y-1/2, z-1/2'

loop_
_atom_site_label
_atom_site_type_symbol
_atom_site_fract_x
_atom_site_fract_y
_atom_site_fract_z
_atom_site_U_iso_or_equiv
_atom_site_adp_type
_atom_site_occupancy
_atom_site_symmetry_multiplicity
_atom_site_calc_flag
_atom_site_refinement_flags
_atom_site_disorder_assembly
_atom_site_disorder_group
Pt1 Pt 0.247157(5) 0.023907(12) 0.201084(5) 0.01096(4) Uani 1 1 d . . .
P2 P 0.33198(4) 0.01482(9) 0.27298(3) 0.01362(15) Uani 1 1 d . . .
F4 F 0.14893(10) 0.0130(2) 0.31509(9) 0.0187(4) Uani 1 1 d . . .
F1 F 0.24158(10) 0.3637(2) 0.19771(8) 0.0190(4) Uani 1 1 d . . .
F5 F 0.39328(10) -0.0909(2) 0.26363(8) 0.0208(4) Uani 1 1 d . . .
F2 F 0.18537(11) 0.5502(2) 0.26491(9) 0.0235(4) Uani 1 1 d . . .
F3 F 0.09486(11) 0.2174(2) 0.37450(9) 0.0256(4) Uani 1 1 d . . .
C19 C 0.30695(16) -0.0526(3) 0.34215(13) 0.0151(6) Uani 1 1 d . . .
H19 H 0.2739 0.0130 0.3568 0.018 Uiso 1 1 calc R . .
C40 C 0.17610(16) 0.4141(3) 0.27560(14) 0.0165(6) Uani 1 1 d . . .
C2 C 0.03991(16) 0.0406(3) 0.19647(13) 0.0144(6) Uani 1 1 d . . .
H2A H 0.0148 -0.0344 0.1763 0.017 Uiso 1 1 calc R . .
H2B H 0.0721 -0.0002 0.2257 0.017 Uiso 1 1 calc R . .
C30 C 0.40245(19) 0.2389(4) 0.23103(16) 0.0252(7) Uani 1 1 d . . .
H30A H 0.4266 0.1718 0.2086 0.030 Uiso 1 1 calc R . .
H30B H 0.3606 0.2647 0.2084 0.030 Uiso 1 1 calc R . .
C37 C 0.19944(15) 0.1732(3) 0.25114(13) 0.0132(5) Uani 1 1 d . . .
C14 C 0.19501(17) 0.2706(3) 0.07113(13) 0.0164(6) Uani 1 1 d . . .
H14A H 0.1638 0.3163 0.0959 0.020 Uiso 1 1 calc R . .
H14B H 0.2406 0.2723 0.0909 0.020 Uiso 1 1 calc R . .
C13 C 0.17227(16) 0.1192(3) 0.06036(13) 0.0136(5) Uani 1 1 d . . .
H13 H 0.1282 0.1236 0.0372 0.016 Uiso 1 1 calc R . .
C41 C 0.20481(15) 0.3159(3) 0.24153(13) 0.0146(6) Uani 1 1 d . . .
N1 N 0.13955(14) 0.3840(3) 0.31973(12) 0.0187(5) Uani 1 1 d . . .
C18 C 0.22214(17) 0.0457(3) 0.02218(14) 0.0168(6) Uani 1 1 d . . .
H18A H 0.2676 0.0439 0.0420 0.020 Uiso 1 1 calc R . .
H18B H 0.2075 -0.0498 0.0152 0.020 Uiso 1 1 calc R . .
C12 C 0.06971(17) -0.1569(3) 0.05611(14) 0.0183(6) Uani 1 1 d . . .
H12A H 0.0265 -0.1343 0.0721 0.022 Uiso 1 1 calc R . .
H12B H 0.0772 -0.0911 0.0252 0.022 Uiso 1 1 calc R . .
C7 C 0.12864(15) -0.1470(3) 0.10409(13) 0.0138(6) Uani 1 1 d . . .
H7 H 0.1686 -0.1841 0.0860 0.017 Uiso 1 1 calc R . .
C11 C 0.06696(19) -0.3052(4) 0.03173(15) 0.0216(7) Uani 1 1 d . . .
H11A H 0.0283 -0.3131 0.0030 0.026 Uiso 1 1 calc R . .
H11B H 0.1084 -0.3233 0.0123 0.026 Uiso 1 1 calc R . .
C38 C 0.16069(15) 0.1459(3) 0.29821(13) 0.0142(6) Uani 1 1 d . . .
C31 C 0.29819(15) -0.1198(3) 0.14795(13) 0.0147(6) Uani 1 1 d . . .
H31 H 0.2691 -0.1273 0.1115 0.018 Uiso 1 1 calc R . .
C5 C -0.02223(17) 0.2825(3) 0.13556(14) 0.0180(6) Uani 1 1 d . . .
H5A H -0.0553 0.3204 0.1063 0.022 Uiso 1 1 calc R . .
H5B H 0.0031 0.3597 0.1539 0.022 Uiso 1 1 calc R . .
C4 C -0.06032(16) 0.2048(3) 0.18158(15) 0.0180(6) Uani 1 1 d . . .
H4A H -0.0887 0.2699 0.2013 0.022 Uiso 1 1 calc R . .
H4B H -0.0901 0.1349 0.1627 0.022 Uiso 1 1 calc R . .
C8 C 0.11629(16) -0.2509(3) 0.15333(13) 0.0153(6) Uani 1 1 d . . .
H8A H 0.1525 -0.2425 0.1842 0.018 Uiso 1 1 calc R . .
H8B H 0.0729 -0.2305 0.1695 0.018 Uiso 1 1 calc R . .
C10 C 0.06000(17) -0.4142(4) 0.07916(15) 0.0197(6) Uani 1 1 d . . .
H10A H 0.0153 -0.4052 0.0944 0.024 Uiso 1 1 calc R . .
H10B H 0.0629 -0.5064 0.0623 0.024 Uiso 1 1 calc R . .
C1 C 0.07929(15) 0.1246(3) 0.15272(13) 0.0128(5) Uani 1 1 d . . .
H1 H 0.0983 0.2046 0.1749 0.015 Uiso 1 1 calc R . .
C3 C -0.01007(17) 0.1350(4) 0.22591(14) 0.0182(6) Uani 1 1 d . . .
H3A H -0.0353 0.0803 0.2526 0.022 Uiso 1 1 calc R . .
H3B H 0.0155 0.2059 0.2483 0.022 Uiso 1 1 calc R . .
C36 C 0.30543(17) -0.2692(3) 0.17202(14) 0.0185(6) Uani 1 1 d . . .
H36A H 0.3341 -0.2681 0.2082 0.022 Uiso 1 1 calc R . .
H36B H 0.2606 -0.3040 0.1803 0.022 Uiso 1 1 calc R . .
C24 C 0.27011(17) -0.1934(4) 0.33286(14) 0.0197(6) Uani 1 1 d . . .
H24A H 0.2319 -0.1830 0.3038 0.024 Uiso 1 1 calc R . .
H24B H 0.3016 -0.2612 0.3186 0.024 Uiso 1 1 calc R . .
C26 C 0.35268(18) 0.2780(4) 0.32900(16) 0.0225(7) Uani 1 1 d . . .
H26A H 0.3080 0.3062 0.3120 0.027 Uiso 1 1 calc R . .
H26B H 0.3465 0.2351 0.3664 0.027 Uiso 1 1 calc R . .
C9 C 0.11512(17) -0.3989(3) 0.12866(14) 0.0175(6) Uani 1 1 d . . .
H9A H 0.1595 -0.4205 0.1146 0.021 Uiso 1 1 calc R . .
H9B H 0.1066 -0.4646 0.1593 0.021 Uiso 1 1 calc R . .
C21 C 0.34085(19) -0.1201(4) 0.44636(14) 0.0228(7) Uani 1 1 d . . .
H21A H 0.3796 -0.1337 0.4746 0.027 Uiso 1 1 calc R . .
H21B H 0.3110 -0.0507 0.4618 0.027 Uiso 1 1 calc R . .
C39 C 0.13239(16) 0.2507(4) 0.32966(14) 0.0173(6) Uani 1 1 d . . .
C15 C 0.19548(19) 0.3485(4) 0.01317(15) 0.0214(7) Uani 1 1 d . . .
H15A H 0.1492 0.3529 -0.0050 0.026 Uiso 1 1 calc R . .
H15B H 0.2114 0.4431 0.0203 0.026 Uiso 1 1 calc R . .
C32 C 0.36784(16) -0.0661(4) 0.13059(13) 0.0165(6) Uani 1 1 d . . .
H32A H 0.3987 -0.0557 0.1653 0.020 Uiso 1 1 calc R . .
H32B H 0.3618 0.0248 0.1126 0.020 Uiso 1 1 calc R . .
C25 C 0.38418(16) 0.1712(4) 0.28884(14) 0.0190(6) Uani 1 1 d . . .
H25 H 0.4274 0.1398 0.3089 0.023 Uiso 1 1 calc R . .
C20 C 0.36682(17) -0.0663(4) 0.38911(14) 0.0204(6) Uani 1 1 d . . .
H20A H 0.4008 -0.1303 0.3758 0.024 Uiso 1 1 calc R . .
H20B H 0.3886 0.0237 0.3957 0.024 Uiso 1 1 calc R . .
C6 C 0.02734(16) 0.1874(3) 0.10625(14) 0.0162(6) Uani 1 1 d . . .
H6A H 0.0515 0.2402 0.0782 0.019 Uiso 1 1 calc R . .
H6B H 0.0021 0.1133 0.0856 0.019 Uiso 1 1 calc R . .
C34 C 0.40667(19) -0.3124(4) 0.11251(16) 0.0250(7) Uani 1 1 d . . .
H34A H 0.4386 -0.3123 0.1468 0.030 Uiso 1 1 calc R . .
H34B H 0.4248 -0.3737 0.0838 0.030 Uiso 1 1 calc R . .
C16 C 0.24204(19) 0.2763(4) -0.02797(15) 0.0231(7) Uani 1 1 d . . .
H16A H 0.2377 0.3223 -0.0656 0.028 Uiso 1 1 calc R . .
H16B H 0.2894 0.2848 -0.0125 0.028 Uiso 1 1 calc R . .
C35 C 0.33703(18) -0.3668(4) 0.12859(15) 0.0222(7) Uani 1 1 d . . .
H35A H 0.3426 -0.4589 0.1456 0.027 Uiso 1 1 calc R . .
H35B H 0.3063 -0.3745 0.0937 0.027 Uiso 1 1 calc R . .
C17 C 0.22420(18) 0.1228(4) -0.03590(14) 0.0202(7) Uani 1 1 d . . .
H17A H 0.2579 0.0789 -0.0588 0.024 Uiso 1 1 calc R . .
H17B H 0.1798 0.1147 -0.0574 0.024 Uiso 1 1 calc R . .
C33 C 0.40002(17) -0.1658(4) 0.08797(14) 0.0207(7) Uani 1 1 d . . .
H33A H 0.3718 -0.1678 0.0515 0.025 Uiso 1 1 calc R . .
H33B H 0.4450 -0.1316 0.0799 0.025 Uiso 1 1 calc R . .
C22 C 0.3018(2) -0.2566(4) 0.43782(16) 0.0276(8) Uani 1 1 d . . .
H22A H 0.2828 -0.2825 0.4740 0.033 Uiso 1 1 calc R . .
H22B H 0.3333 -0.3294 0.4279 0.033 Uiso 1 1 calc R . .
C23 C 0.24378(19) -0.2453(4) 0.38972(16) 0.0259(7) Uani 1 1 d . . .
H23A H 0.2226 -0.3359 0.3834 0.031 Uiso 1 1 calc R . .
H23B H 0.2091 -0.1817 0.4020 0.031 Uiso 1 1 calc R . .
Cl2 Cl 0.42228(6) 0.11572(15) -0.01360(5) 0.0471(3) Uani 1 1 d . . .
Cl1 Cl 0.44207(11) 0.3376(2) 0.07108(10) 0.0955(7) Uani 1 1 d . . .
C28 C 0.4134(3) 0.4729(5) 0.2802(2) 0.0421(11) Uani 1 1 d . . .
H28A H 0.3709 0.5057 0.2604 0.050 Uiso 1 1 calc R . .
H28B H 0.4435 0.5523 0.2873 0.050 Uiso 1 1 calc R . .
C27 C 0.3986(2) 0.4060(4) 0.33787(18) 0.0316(9) Uani 1 1 d . . .
H27A H 0.3764 0.4735 0.3616 0.038 Uiso 1 1 calc R . .
H27B H 0.4416 0.3790 0.3586 0.038 Uiso 1 1 calc R . .
C29 C 0.4471(2) 0.3679(5) 0.24189(19) 0.0374(10) Uani 1 1 d . . .
H29A H 0.4911 0.3405 0.2606 0.045 Uiso 1 1 calc R . .
H29B H 0.4551 0.4110 0.2049 0.045 Uiso 1 1 calc R . .
C42 C 0.4799(4) 0.1760(6) 0.0491(4) 0.100(3) Uani 1 1 d . . .
H42A H 0.4815 0.1085 0.0806 0.120 Uiso 1 1 calc R . .
H42B H 0.5260 0.1911 0.0376 0.120 Uiso 1 1 calc R . .
P1 P 0.15522(4) 0.02887(8) 0.12917(3) 0.01108(14) Uani 1 1 d . . .

loop_
_atom_site_aniso_label
_atom_site_aniso_U_11
_atom_site_aniso_U_22
_atom_site_aniso_U_33
_atom_site_aniso_U_23
_atom_site_aniso_U_13
_atom_site_aniso_U_12
Pt1 0.01097(6) 0.01226(6) 0.00971(6) 0.00004(4) 0.00107(4) 0.00096(4)
P2 0.0115(3) 0.0180(4) 0.0113(3) 0.0002(3) 0.0003(3) 0.0015(3)
F4 0.0201(9) 0.0168(10) 0.0195(9) 0.0024(7) 0.0038(7) -0.0019(7)
F1 0.0233(10) 0.0186(10) 0.0158(9) 0.0006(7) 0.0059(7) -0.0014(7)
F5 0.0164(9) 0.0280(11) 0.0178(9) -0.0021(8) 0.0002(7) 0.0081(8)
F2 0.0314(11) 0.0143(10) 0.0248(10) -0.0014(8) 0.0023(8) 0.0008(8)
F3 0.0270(11) 0.0290(12) 0.0225(10) -0.0015(8) 0.0123(8) -0.0001(9)
C19 0.0147(13) 0.0178(16) 0.0129(13) 0.0022(11) 0.0009(10) 0.0011(11)
C40 0.0173(14) 0.0131(15) 0.0184(14) -0.0015(11) -0.0023(11) 0.0011(11)
C2 0.0134(13) 0.0161(16) 0.0136(13) 0.0012(11) 0.0018(10) 0.0010(11)
C30 0.0209(16) 0.032(2) 0.0226(17) 0.0061(14) 0.0024(13) -0.0056(14)
C37 0.0096(12) 0.0182(15) 0.0115(13) -0.0021(11) -0.0021(10) 0.0001(10)
C14 0.0195(15) 0.0156(15) 0.0143(14) 0.0000(11) 0.0025(11) -0.0012(11)
C13 0.0155(14) 0.0146(14) 0.0109(13) 0.0023(11) 0.0016(10) 0.0005(11)
C41 0.0138(13) 0.0174(15) 0.0125(13) -0.0001(11) 0.0003(10) -0.0015(11)
N1 0.0188(13) 0.0210(14) 0.0161(13) -0.0047(11) 0.0006(10) 0.0041(11)
C18 0.0193(15) 0.0165(17) 0.0149(14) 0.0020(11) 0.0041(11) 0.0031(11)
C12 0.0210(15) 0.0157(16) 0.0174(15) 0.0002(12) -0.0046(12) -0.0022(12)
C7 0.0146(13) 0.0139(15) 0.0128(13) -0.0010(11) 0.0011(10) -0.0011(11)
C11 0.0286(17) 0.0174(16) 0.0178(15) -0.0009(12) -0.0048(13) -0.0024(13)
C38 0.0143(13) 0.0131(15) 0.0151(14) -0.0005(11) -0.0002(11) 0.0000(11)
C31 0.0143(14) 0.0174(15) 0.0125(13) -0.0023(11) 0.0011(10) 0.0020(11)
C5 0.0170(14) 0.0148(15) 0.0222(16) 0.0037(12) 0.0019(12) 0.0035(11)
C4 0.0137(14) 0.0171(16) 0.0237(16) 0.0009(12) 0.0048(12) 0.0016(11)
C8 0.0184(14) 0.0133(14) 0.0141(14) 0.0013(11) 0.0009(11) 0.0000(11)
C10 0.0220(16) 0.0137(16) 0.0232(16) -0.0014(12) -0.0007(12) -0.0017(12)
C1 0.0124(13) 0.0129(14) 0.0132(13) 0.0001(11) 0.0012(10) 0.0018(10)
C3 0.0174(15) 0.0206(17) 0.0171(15) 0.0013(12) 0.0050(12) 0.0033(12)
C36 0.0213(16) 0.0165(16) 0.0178(15) 0.0007(12) 0.0033(12) 0.0039(12)
C24 0.0221(16) 0.0202(17) 0.0164(15) 0.0012(12) -0.0016(12) -0.0010(12)
C26 0.0187(16) 0.0249(18) 0.0234(17) -0.0027(13) -0.0026(13) -0.0030(13)
C9 0.0230(16) 0.0111(15) 0.0184(15) 0.0002(11) 0.0014(12) 0.0005(11)
C21 0.0262(17) 0.0284(19) 0.0132(14) 0.0043(13) -0.0027(12) 0.0009(14)
C39 0.0141(14) 0.0238(17) 0.0142(14) -0.0018(12) 0.0023(11) 0.0017(12)
C15 0.0306(18) 0.0153(16) 0.0192(15) 0.0041(12) 0.0077(13) -0.0007(13)
C32 0.0169(14) 0.0194(15) 0.0135(13) -0.0003(12) 0.0021(11) 0.0011(12)
C25 0.0143(14) 0.0240(17) 0.0182(15) 0.0012(12) -0.0020(11) -0.0035(12)
C20 0.0176(15) 0.0266(17) 0.0162(15) 0.0041(13) -0.0022(12) 0.0013(13)
C6 0.0146(14) 0.0183(16) 0.0158(14) 0.0035(11) 0.0012(11) 0.0023(11)
C34 0.0244(17) 0.0264(19) 0.0248(17) -0.0037(14) 0.0051(14) 0.0093(14)
C16 0.0321(19) 0.0198(17) 0.0186(16) 0.0048(13) 0.0089(13) 0.0005(14)
C35 0.0267(17) 0.0167(16) 0.0230(16) -0.0027(13) 0.0020(13) 0.0050(13)
C17 0.0279(17) 0.0203(16) 0.0133(14) 0.0022(12) 0.0073(12) 0.0025(13)
C33 0.0180(15) 0.0279(18) 0.0169(15) -0.0041(13) 0.0050(12) 0.0024(13)
C22 0.036(2) 0.0269(19) 0.0192(16) 0.0097(14) -0.0041(14) -0.0039(15)
C23 0.0264(18) 0.0271(19) 0.0235(17) 0.0079(14) -0.0015(14) -0.0076(14)
Cl2 0.0433(6) 0.0576(8) 0.0404(6) -0.0069(5) 0.0035(5) 0.0068(5)
Cl1 0.1014(14) 0.0616(11) 0.1187(16) -0.0433(11) -0.0234(12) 0.0237(10)
C28 0.049(3) 0.030(2) 0.045(3) 0.0053(19) -0.011(2) -0.019(2)
C27 0.031(2) 0.027(2) 0.035(2) -0.0049(16) -0.0105(16) -0.0078(16)
C29 0.031(2) 0.044(3) 0.036(2) 0.0102(19) -0.0025(17) -0.0191(19)
C42 0.121(6) 0.049(4) 0.144(7) -0.060(4) 0.104(6) -0.060(4)
P1 0.0122(3) 0.0112(3) 0.0098(3) 0.0010(3) 0.0010(2) 0.0000(3)

loop_
_geom_bond_atom_site_label_1
_geom_bond_atom_site_label_2
_geom_bond_distance
_geom_bond_site_symmetry_2
_geom_bond_publ_flag
Pt1 C37 2.100(3) . ?
Pt1 C31 2.139(3) . ?
Pt1 P2 2.2567(8) . ?
Pt1 P1 2.3527(8) . ?
P2 F5 1.597(2) . ?
P2 C19 1.819(3) . ?
P2 C25 1.837(3) . ?
F4 C38 1.358(4) . ?
F1 C41 1.361(3) . ?
F2 C40 1.344(4) . ?
F3 C39 1.348(4) . ?
C19 C24 1.539(5) . ?
C19 C20 1.539(4) . ?
C19 H19 0.9800 . ?
C40 N1 1.317(4) . ?
C40 C41 1.373(4) . ?
C2 C3 1.527(4) . ?
C2 C1 1.540(4) . ?
C2 H2A 0.9700 . ?
C2 H2B 0.9700 . ?
C30 C29 1.524(5) . ?
C30 C25 1.547(5) . ?
C30 H30A 0.9700 . ?
C30 H30B 0.9700 . ?
C37 C38 1.392(4) . ?
C37 C41 1.393(5) . ?
C14 C15 1.530(4) . ?
C14 C13 1.535(4) . ?
C14 H14A 0.9700 . ?
C14 H14B 0.9700 . ?
C13 C18 1.532(4) . ?
C13 P1 1.857(3) . ?
C13 H13 0.9800 . ?
N1 C39 1.310(5) . ?
C18 C17 1.532(4) . ?
C18 H18A 0.9700 . ?
C18 H18B 0.9700 . ?
C12 C11 1.529(5) . ?
C12 C7 1.539(4) . ?
C12 H12A 0.9700 . ?
C12 H12B 0.9700 . ?
C7 C8 1.542(4) . ?
C7 P1 1.847(3) . ?
C7 H7 0.9800 . ?
C11 C10 1.526(5) . ?
C11 H11A 0.9700 . ?
C11 H11B 0.9700 . ?
C38 C39 1.379(4) . ?
C31 C32 1.536(4) . ?
C31 C36 1.541(5) . ?
C31 H31 0.9800 . ?
C5 C6 1.525(4) . ?
C5 C4 1.533(4) . ?
C5 H5A 0.9700 . ?
C5 H5B 0.9700 . ?
C4 C3 1.519(5) . ?
C4 H4A 0.9700 . ?
C4 H4B 0.9700 . ?
C8 C9 1.530(4) . ?
C8 H8A 0.9700 . ?
C8 H8B 0.9700 . ?
C10 C9 1.517(5) . ?
C10 H10A 0.9700 . ?
C10 H10B 0.9700 . ?
C1 C6 1.543(4) . ?
C1 P1 1.860(3) . ?
C1 H1 0.9800 . ?
C3 H3A 0.9700 . ?
C3 H3B 0.9700 . ?
C36 C35 1.533(5) . ?
C36 H36A 0.9700 . ?
C36 H36B 0.9700 . ?
C24 C23 1.525(5) . ?
C24 H24A 0.9700 . ?
C24 H24B 0.9700 . ?
C26 C27 1.528(5) . ?
C26 C25 1.539(5) . ?
C26 H26A 0.9700 . ?
C26 H26B 0.9700 . ?
C9 H9A 0.9700 . ?
C9 H9B 0.9700 . ?
C21 C22 1.523(5) . ?
C21 C20 1.536(5) . ?
C21 H21A 0.9700 . ?
C21 H21B 0.9700 . ?
C15 C16 1.528(5) . ?
C15 H15A 0.9700 . ?
C15 H15B 0.9700 . ?
C32 C33 1.538(4) . ?
C32 H32A 0.9700 . ?
C32 H32B 0.9700 . ?
C25 H25 0.9800 . ?
C20 H20A 0.9700 . ?
C20 H20B 0.9700 . ?
C6 H6A 0.9700 . ?
C6 H6B 0.9700 . ?
C34 C33 1.519(5) . ?
C34 C35 1.529(5) . ?
C34 H34A 0.9700 . ?
C34 H34B 0.9700 . ?
C16 C17 1.522(5) . ?
C16 H16A 0.9700 . ?
C16 H16B 0.9700 . ?
C35 H35A 0.9700 . ?
C35 H35B 0.9700 . ?
C17 H17A 0.9700 . ?
C17 H17B 0.9700 . ?
C33 H33A 0.9700 . ?
C33 H33B 0.9700 . ?
C22 C23 1.530(5) . ?
C22 H22A 0.9700 . ?
C22 H22B 0.9700 . ?
C23 H23A 0.9700 . ?
C23 H23B 0.9700 . ?
Cl2 C42 1.857(8) . ?
Cl1 C42 1.807(7) . ?
C28 C29 1.521(7) . ?
C28 C27 1.522(6) . ?
C28 H28A 0.9700 . ?
C28 H28B 0.9700 . ?
C27 H27A 0.9700 . ?
C27 H27B 0.9700 . ?
C29 H29A 0.9700 . ?
C29 H29B 0.9700 . ?
C42 H42A 0.9700 . ?
C42 H42B 0.9700 . ?
